data_2005287
loop_
_publ_author_name
'Peeters, O. M.'
'Blaton, N. M.'
'De Ranter, C. J.'

_publ_section_title
;4-(4-Chlorophenyl)-4-hydroxy-<i>N</i>,<i>N</i>-dimethyl-\a,\a-diphenyl-1-piperidinebutanamide
 <i>N</i>-Oxide Hydrate (Loperamide <i>N</i>-Oxide Hydrate)
;
_journal_issue 8
_journal_name_full 'Acta Crystallographica Section C'
_journal_page_first 2100
_journal_page_last 2102
_journal_paper_doi 10.1107/S0108270196005884
_journal_volume 52
_journal_year 1996
_chemical_formula_iupac 'C29 H33 Cl1 N2 O3, 2.25H2 O'
_chemical_formula_moiety 'C29 H33 Cl1 N2 O3, 2.25H2 O'
_chemical_formula_sum 'C29 H37.5 Cl N2 O5.25'
_chemical_formula_weight 533.58
_chemical_name_systematic
;
4-(4-Chlorophenyl)-4-hydroxy-N,N-dimethyl-\a,\a-diphenyl-
1-piperidinebutanamide-N-oxide
;
_space_group_IT_number 15
_symmetry_cell_setting monoclinic
_symmetry_space_group_name_Hall '-C 2yc'
_symmetry_space_group_name_H-M 'C 1 2/c 1'
_cell_angle_alpha 90
_cell_angle_beta 96.813(4)
_cell_angle_gamma 90
_cell_formula_units_Z 8
_cell_length_a 17.0543(7)
_cell_length_b 9.6959(6)
_cell_length_c 35.025(2)
_cell_measurement_radiation 'Cu K\a'
_cell_measurement_reflns_used 41
_cell_measurement_temperature 293
_cell_measurement_theta_max 27
_cell_measurement_theta_min 11
_cell_measurement_wavelength 1.54184
_cell_volume 5750.7(5)
_computing_cell_refinement XSCANS
_computing_data_collection 'XSCANS (Siemens, 1994)'
_computing_data_reduction XSCANS
_computing_molecular_graphics 'ORTEX2.1 (McArdle, 1994)'
_computing_publication_material 'PARST (Nardelli, 1983)'
_computing_structure_refinement 'SHELXL93 (Sheldrick, 1993)'
_computing_structure_solution 'SHELXS86 (Sheldrick, 1985)'
_diffrn_ambient_temperature 293
_diffrn_measurement_device 'Siemens P4 four-circle diffractometer   '
_diffrn_measurement_method '\w/2\q scan                             '
_diffrn_radiation_type 'Cu K\a'
_diffrn_radiation_wavelength 1.54184
_diffrn_reflns_av_R_equivalents .0225
_diffrn_reflns_limit_h_max 18
_diffrn_reflns_limit_h_min -1
_diffrn_reflns_limit_k_max 10
_diffrn_reflns_limit_k_min -1
_diffrn_reflns_limit_l_max 37
_diffrn_reflns_limit_l_min -37
_diffrn_reflns_number 5226
_diffrn_reflns_theta_max 56.74
_diffrn_standards_decay_% 3.5
_diffrn_standards_interval_count 100
_diffrn_standards_number 3
_exptl_absorpt_coefficient_mu 1.500
_exptl_absorpt_correction_T_max .464
_exptl_absorpt_correction_T_min .337
_exptl_absorpt_correction_type
;
empirical via \y scans (XEMP; Siemens, 1989)
;
_exptl_crystal_colour colourless
_exptl_crystal_density_diffrn 1.233
_exptl_crystal_density_meas 1.232
_exptl_crystal_density_method 'flotation in n-heptane/CCl~4~'
_exptl_crystal_description prism
_exptl_crystal_F_000 2276
_exptl_crystal_size_max .50
_exptl_crystal_size_mid .20
_exptl_crystal_size_min .10
_refine_diff_density_max .33
_refine_diff_density_min -.18
_refine_ls_extinction_coef .00057(6)
_refine_ls_extinction_method 'SHELXL93 (Sheldrick, 1993)'
_refine_ls_goodness_of_fit_all 1.057
_refine_ls_goodness_of_fit_obs 1.054
_refine_ls_hydrogen_treatment noref
_refine_ls_matrix_type full
_refine_ls_number_parameters 357
_refine_ls_number_reflns 3850
_refine_ls_R_factor_all .0637
_refine_ls_R_factor_obs .0489
_refine_ls_shift/esd_max -.005
_refine_ls_structure_factor_coef Fsqd
_refine_ls_weighting_details 'w=1/[\s^2^(Fo^2^)+(0.0643P)^2^+ 4.9738P]  where P=(Fo^2^+2Fc^2^)/3'
_refine_ls_weighting_scheme calc
_refine_ls_wR_factor_all .1407
_refine_ls_wR_factor_obs .1403
_reflns_number_observed 3030
_reflns_number_total 3851
_reflns_observed_criterion '> 2.0 sigma(I)'
_cod_data_source_file na1244.cif
_cod_data_source_block Y
_cod_depositor_comments
;
The following automatic conversions were performed:
'_symmetry_cell_setting' value 'Monoclinic' changed to 'monoclinic'
according to '/home/saulius/struct/CIF-dictionaries/cif_core.dic'
dictionary named 'cif_core.dic' version 2.4.1 from 2010-06-29.

Automatic conversion script
Id: cif_fix_enum 1527 2010-12-29 10:47:43Z saulius 

The following automatic conversions were performed:

'_symmetry_cell_setting' value 'Monoclinic ' changed to 'monoclinic'
according to /home/saulius/struct/CIF-dictionaries/cif_core.dic
dictionary named 'cif_core.dic' version 2.4.1 from 2010-06-29.

Automatic conversion script
Id: cif_fix_values 1715 2011-07-08 13:25:40Z adriana 

The following automatic conversions were performed:

'_refine_ls_weighting_scheme' value '
w=1/[\s^2^(Fo^2^)+(0.0643P)^2^+ 4.9738P] where P=(Fo^2^+2Fc^2^)/3'
was changed to 'calc'. New tag '_refine_ls_weighting_details' was
created. The value of the new tag was set to
'w=1/[\s^2^(Fo^2^)+(0.0643P)^2^+ 4.9738P] where P=(Fo^2^+2Fc^2^)/3'.

Automatic conversion script
Id: cif_fix_values 3143 2015-03-26 13:38:13Z robertas 
;
_cod_original_cell_volume 5750.8(5)
_cod_original_sg_symbol_H-M 'C 2/c'
_cod_original_formula_sum 'C29 H37.5 Cl1 N2 O5.25'
_cod_database_code 2005287

loop_
_symmetry_equiv_pos_as_xyz
X,Y,Z
-X,-Y,-Z
-X,Y,1/2-Z
+X,-Y,1/2+Z
1/2+X,1/2+Y,Z
1/2-X,1/2-Y,-Z
1/2-X,1/2+Y,1/2-Z
1/2+X,1/2-Y,1/2+Z

loop_
_atom_site_aniso_label
_atom_site_aniso_U_11
_atom_site_aniso_U_22
_atom_site_aniso_U_33
_atom_site_aniso_U_12
_atom_site_aniso_U_13
_atom_site_aniso_U_23
Cl1 .0935(7) .1394(9) .0725(5) .0309(6) .0260(4) .0137(5)
C2 .050(2) .091(2) .057(2) .014(2) .0030(10) -.002(2)
C3 .056(2) .069(2) .062(2) .0000(10) .0030(10) .003(2)
C4 .057(2) .053(2) .060(2) -.0010(10) .0020(10) -.0080(10)
C5 .0440(10) .050(2) .058(2) .0010(10) -.0070(10) -.0080(10)
C6 .060(2) .058(2) .070(2) .0060(10) -.0020(10) -.012(2)
C7 .069(2) .083(2) .066(2) .020(2) .000(2) -.018(2)
C8 .0430(10) .0400(10) .060(2) -.0010(10) -.0040(10) -.0020(10)
C9 .047(2) .0410(10) .058(2) .0000(10) -.0080(10) .0000(10)
C10 .0410(10) .0440(10) .064(2) -.0030(10) -.0070(10) -.0010(10)
N11 .0450(10) .0380(10) .0560(10) -.0023(9) -.0030(10) .0049(9)
C12 .0430(10) .052(2) .060(2) .0020(10) -.0070(10) .0040(10)
C13 .0440(10) .055(2) .061(2) -.0030(10) -.0070(10) -.0030(10)
O14 .0550(10) .0410(10) .0840(10) .0030(8) -.0110(10) -.0018(9)
O15 .0570(10) .0365(9) .0630(10) -.0024(8) -.0020(8) .0036(8)
C16 .053(2) .056(2) .062(2) -.0080(10) .0050(10) .0070(10)
C17 .058(2) .051(2) .058(2) -.0060(10) .0030(10) .0090(10)
C18 .054(2) .054(2) .060(2) -.0030(10) .0040(10) .0130(10)
C19 .062(2) .058(2) .073(2) .0030(10) .007(2) .017(2)
O20 .0620(10) .106(2) .093(2) .0160(10) .0060(10) .0380(10)
N21 .065(2) .084(2) .082(2) .0030(10) .0180(10) .029(2)
C22 .069(2) .113(3) .125(3) .004(2) .034(2) .022(3)
C23 .090(3) .105(3) .081(2) -.004(2) .018(2) .034(2)
C24 .067(2) .069(2) .054(2) -.011(2) .0100(10) .0100(10)
C25 .127(3) .072(2) .069(2) -.010(2) .007(2) -.003(2)
C26 .188(5) .099(3) .091(3) -.026(3) .005(3) -.023(3)
C27 .150(5) .146(5) .084(3) -.053(4) .012(3) -.026(3)
C28 .093(3) .164(5) .069(2) -.028(3) -.009(2) .002(3)
C29 .077(2) .105(3) .065(2) -.014(2) -.003(2) .012(2)
C30 .054(2) .055(2) .066(2) -.0030(10) -.0050(10) .0180(10)
C31 .059(2) .059(2) .094(2) -.005(2) -.012(2) .013(2)
C32 .079(3) .055(2) .153(4) -.007(2) -.016(2) .009(2)
C33 .091(3) .060(2) .153(4) .019(2) -.012(3) .009(2)
C34 .069(2) .078(3) .134(3) .016(2) .005(2) .020(2)
C35 .056(2) .062(2) .106(3) .001(2) .005(2) .022(2)
O36 .078(2) .059(2) .215(5) .0000 -.011(3) .0000
O37 .200(10) .063(5) .34(2) .0000 -.060(10) .0000
O38 .151(6) .185(7) .197(7) .100(6) -.075(5) -.104(6)
O39 .092(4) .083(4) .134(5) .011(3) -.021(4) .006(4)
O40 .098(6) .104(6) .59(2) .015(5) -.070(10) -.080(10)

loop_
_atom_site_label
_atom_site_fract_x
_atom_site_fract_y
_atom_site_fract_z
_atom_site_U_iso_or_equiv
_atom_site_thermal_displace_type
_atom_site_calc_flag
_atom_site_calc_attached_atom
_atom_site_refinement_flags
_atom_site_type_symbol
Cl1 .49358(6) .0675(1) .59032(2) .1005(4) aniso . . . Cl
C2 .4530(2) .0171(4) .63160(8) .066(1) aniso . . . C
C3 .4391(2) .1156(3) .65793(8) .063(1) aniso . . . C
C4 .4058(2) .0761(3) .69033(8) .0570(9) aniso . . . C
C5 .3867(2) -.0603(3) .69691(7) .0515(9) aniso . . . C
C6 .4019(2) -0.1577(3) .66957(8) .064(1) aniso . . . C
C7 .4347(2) -0.1192(4) .63699(9) .073(1) aniso . . . C
C8 .3492(1) -0.1016(2) .73260(7) .0486(8) aniso . . . C
C9 .2636(1) -.0497(3) .72898(7) .0499(9) aniso . . . C
C10 .2248(2) -.0770(3) .76459(7) .0508(9) aniso . . . C
N11 .2701(1) -.0131(2) .79972(6) .0474(7) aniso . . . N
C12 .3530(1) -.0695(3) .80420(7) .0527(9) aniso . . . C
C13 .3938(2) -.0407(3) .76942(7) .0545(9) aniso . . . C
O14 .3522(1) -0.2472(2) .73796(6) .0616(7) aniso . . . O
O15 .2729(1) .1297(2) .79532(5) .0528(6) aniso . . . O
C16 .2284(2) -.0482(3) .83387(7) .0570(9) aniso . . . C
C17 .2615(2) .0302(3) .87009(7) .056(1) aniso . . . C
C18 .2472(2) -.0399(3) .90881(8) .0560(9) aniso . . . C
C19 .1579(2) -.0276(3) .91294(9) .064(1) aniso . . . C
O20 .1136(1) .0278(3) .88721(7) .0870(9) aniso . . . O
N21 .1283(2) -.0734(3) .94447(8) .0761(9) aniso . . . N
C22 .0433(2) -.0614(4) .9458(1) .101(2) aniso . . . C
C23 .1718(2) -0.1398(4) .9776(1) .091(1) aniso . . . C
C24 .2935(2) .0484(3) .94086(8) .063(1) aniso . . . C
C25 .2775(3) .1877(4) .9425(1) .090(1) aniso . . . C
C26 .3176(4) .2726(5) .9695(1) .127(2) aniso . . . C
C27 .3753(4) .2180(7) .9961(1) .127(3) aniso . . . C
C28 .3919(3) .0806(6) .9954(1) .111(2) aniso . . . C
C29 .3513(2) -.0052(4) .96760(9) .083(1) aniso . . . C
C30 .2758(2) -0.1888(3) .90703(8) .059(1) aniso . . . C
C31 .2257(2) -0.3014(3) .90576(9) .072(1) aniso . . . C
C32 .2524(2) -0.4332(4) .8994(1) .098(2) aniso . . . C
C33 .3286(3) -0.4561(4) .8939(1) .104(2) aniso . . . C
C34 .3796(2) -0.3455(4) .8947(1) .094(2) aniso . . . C
C35 .3538(2) -0.2151(3) .9011(1) .075(1) aniso . . . C
O36 .5 -0.3831(3) .75 .120(2) aniso . . . O
O37 .5 -0.6670(9) .75 .207(8) aniso . . . O
O38 .5053(5) -0.5274(9) .6752(2) .185(4) aniso . . . O
O39 .6135(4) -0.7222(7) .6595(2) .106(3) aniso . . . O
O40 .5907(5) -0.7157(9) .6962(6) .272(9) aniso . . . O
H3 .4518(2) .2075(3) .65410(8) .079 iso calc C3 R H
H4 .3959(2) .1428(3) .70823(8) .071 iso calc C4 R H
H6 .3898(2) -0.2499(3) .67328(8) .079 iso calc C6 R H
H7 .4444(2) -0.1849(4) .61880(9) .092 iso calc C7 R H
H9A .2629(1) .0487(3) .72394(7) .062 iso calc C9 R H
H9B .2334(1) -.0947(3) .70726(7) .062 iso calc C9 R H
H10A .2211(2) -0.1758(3) .76838(7) .064 iso calc C10 R H
H10B .1716(2) -.0399(3) .76119(7) .064 iso calc C10 R H
H12A .3829(1) -.0281(3) .82659(7) .066 iso calc C12 R H
H12B .3514(1) -0.1683(3) .80838(7) .066 iso calc C12 R H
H13A .4466(2) -.0793(3) .77327(7) .068 iso calc C13 R H
H13B .3986(2) .0582(3) .76635(7) .068 iso calc C13 R H
H14 .3129(9) -0.2826(4) .7262(7) .077 iso calc O14 R H
H16A .2331(2) -0.1465(3) .83878(7) .071 iso calc C16 R H
H16B .1727(2) -.0268(3) .82797(7) .071 iso calc C16 R H
H17A .2380(2) .1215(3) .86923(7) .07 iso calc C17 R H
H17B .3179(2) .0417(3) .86976(7) .07 iso calc C17 R H
H22A .0293(3) -0.107(2) .9684(4) .126 iso calc C22 R H
H22B .0156(2) -0.104(2) .9233(4) .126 iso calc C22 R H
H22C .0290(3) .0343(5) .9465(7) .126 iso calc C22 R H
H23A .1501(9) -0.230(1) .9809(4) .114 iso calc C23 R H
H23B .168(1) -.085(1) 1.0001(2) .114 iso calc C23 R H
H23C .2263(4) -0.148(2) .9736(3) .114 iso calc C23 R H
H25 .2383(3) .2252(4) .9248(1) .112 iso calc C25 R H
H26 .3059(4) .3663(5) .9698(1) .158 iso calc C26 R H
H27 .4028(4) .2747(7) 1.0144(1) .159 iso calc C27 R H
H28 .4305(3) .0437(6) 1.0135(1) .138 iso calc C28 R H
H29 .3633(2) -.0987(4) .96718(9) .104 iso calc C29 R H
H31 .1730(2) -0.2882(3) .90923(9) .091 iso calc C31 R H
H32 .2175(2) -0.5071(4) .8990(1) .122 iso calc C32 R H
H33 .3462(3) -0.5450(4) .8896(1) .13 iso calc C33 R H
H34 .4319(2) -0.3598(4) .8908(1) .118 iso calc C34 R H
H35 .3892(2) -0.1420(3) .9016(1) .094 iso calc C35 R H
H36 .44 -0.3319 .7502 .275 iso . . . H
H37 .5 -0.6216 .7195 .15 iso . . . H
H38A .52 -0.4466 .6868 .21 iso . . . H
H38B .46 -0.5066 .6599 .21 iso . . . H
H39A .58 -0.6367 .6751 .127 iso . . . H
H39B .66 -0.7805 .6822 .127 iso . . . H

loop_
_atom_type_symbol
_atom_type_scat_dispersion_real
_atom_type_scat_dispersion_imag
_atom_type_scat_source
C .0181 .0091 'IntTabIV  Tables 2.2B, 2.3.1'
H .0000 .0000 'IntTabIV  Tables 2.2B, 2.3.1'
Cl .3639 .7018 'IntTabIV  Tables 2.2B, 2.3.1'
N .0311 .0180 'IntTabIV  Tables 2.2B, 2.3.1'
O .0492 .0322 'IntTabIV  Tables 2.2B, 2.3.1'

loop_
_geom_angle_atom_site_label_1
_geom_angle_atom_site_label_2
_geom_angle_atom_site_label_3
_geom_angle
_geom_angle_publ_flag
Cl1 C2 C7 120.1(2) yes
Cl1 C2 C3 118.7(2) yes
C3 C2 C7 121.2(3) yes
C2 C3 H3 120.6 no
C2 C3 C4 118.8(3) yes
C4 C3 H3 120.6 no
C3 C4 H4 119.1 no
C3 C4 C5 121.8(3) yes
C5 C4 H4 119.1 no
C4 C5 C8 121.1(2) yes
C4 C5 C6 117.8(2) yes
C6 C5 C8 121.1(2) yes
C5 C6 H6 119.6 no
C5 C6 C7 120.8(3) yes
C7 C6 H6 119.6 no
C2 C7 C6 119.6(3) yes
C6 C7 H7 120.2 no
C2 C7 H7 120.2 no
C5 C8 O14 110.9(2) yes
C5 C8 C13 112.0(2) yes
C5 C8 C9 109.5(2) yes
C13 C8 O14 105.3(2) yes
C9 C8 O14 110.8(2) yes
C9 C8 C13 108.3(2) yes
C8 C9 H9B 109.1 no
C8 C9 H9A 109.1 no
C8 C9 C10 112.4(2) yes
H9A C9 H9B 107.8 no
C10 C9 H9B 109.1 no
C10 C9 H9A 109.1 no
C9 C10 H10B 109.3 no
C9 C10 H10A 109.2 no
C9 C10 N11 111.9(2) yes
H10A C10 H10B 107.9 no
N11 C10 H10B 109.2 no
N11 C10 H10A 109.2 no
C10 N11 C16 108.2(2) yes
C10 N11 O15 109.8(2) yes
C10 N11 C12 108.7(2) yes
O15 N11 C16 109.8(2) yes
C12 N11 C16 111.3(2) yes
C12 N11 O15 109.2(2) yes
N11 C12 H12B 109.3 no
N11 C12 H12A 109.3 no
N11 C12 C13 111.6(2) yes
H12A C12 H12B 107.9 no
C13 C12 H12B 109.3 no
C13 C12 H12A 109.3 no
C8 C13 C12 112.4(2) yes
C12 C13 H13B 109.2 no
C12 C13 H13A 109.1 no
C8 C13 H13B 109.1 no
C8 C13 H13A 109.1 no
H13A C13 H13B 107.9 no
C8 O14 H14 109.5 no
N11 C16 H16B 109.1 no
N11 C16 H16A 109.1 no
N11 C16 C17 112.6(2) yes
H16A C16 H16B 107.8 no
C17 C16 H16B 109.1 no
C17 C16 H16A 109.1 no
C16 C17 H17B 108.5 no
C16 C17 H17A 108.5 no
C16 C17 C18 115.1(2) yes
H17A C17 H17B 107.5 no
C18 C17 H17B 108.5 no
C18 C17 H17A 108.5 no
C17 C18 C30 107.0(2) yes
C17 C18 C24 105.7(2) yes
C17 C18 C19 107.7(2) yes
C24 C18 C30 114.5(2) yes
C19 C18 C30 113.4(2) yes
C19 C18 C24 108.1(2) yes
C18 C19 N21 121.3(3) yes
C18 C19 O20 119.4(3) yes
O20 C19 N21 119.3(3) yes
C19 N21 C23 126.7(3) yes
C19 N21 C22 118.1(3) yes
C22 N21 C23 115.2(3) yes
N21 C22 H22C 109.5 no
N21 C22 H22B 109.5 no
N21 C22 H22A 109.5 no
H22B C22 H22C 109.5 no
H22A C22 H22C 109.5 no
H22A C22 H22B 109.5 no
N21 C23 H23C 109.5 no
N21 C23 H23B 109.5 no
N21 C23 H23A 109.5 no
H23B C23 H23C 109.5 no
H23A C23 H23C 109.5 no
H23A C23 H23B 109.5 no
C18 C24 C29 123.1(3) yes
C18 C24 C25 118.9(3) yes
C25 C24 C29 118.0(3) yes
C24 C25 H25 119.0 no
C24 C25 C26 122.1(4) yes
C26 C25 H25 119.0 no
C25 C26 H26 120.3 no
C25 C26 C27 119.4(5) yes
C27 C26 H26 120.3 no
C26 C27 H27 120.1 no
C26 C27 C28 119.9(4) yes
C28 C27 H27 120.1 no
C27 C28 H28 119.8 no
C27 C28 C29 120.4(4) yes
C29 C28 H28 119.8 no
C24 C29 C28 120.3(4) yes
C28 C29 H29 119.9 no
C24 C29 H29 119.9 no
C18 C30 C35 119.5(3) yes
C18 C30 C31 123.3(3) yes
C31 C30 C35 116.6(3) yes
C30 C31 H31 119.3 no
C30 C31 C32 121.4(3) yes
C32 C31 H31 119.3 no
C31 C32 H32 119.5 no
C31 C32 C33 120.9(3) yes
C33 C32 H32 119.5 no
C32 C33 H33 120.6 no
C32 C33 C34 118.8(4) yes
C34 C33 H33 120.6 no
C33 C34 H34 119.7 no
C33 C34 C35 120.6(3) yes
C35 C34 H34 119.7 no
C30 C35 C34 121.7(3) yes
C34 C35 H35 119.2 no
C30 C35 H35 119.2 no
H38A O38 H38B 104.1 no
H39A O39 H39B 110.2 no

loop_
_geom_bond_atom_site_label_1
_geom_bond_atom_site_label_2
_geom_bond_distance
_geom_bond_publ_flag
Cl1 C2 1.745(3) yes
C2 C3 1.368(4) yes
C2 C7 1.376(5) yes
C3 C4 1.382(4) yes
C3 H3 .930 no
C4 C5 1.388(4) yes
C4 H4 .930 no
C5 C6 1.391(4) yes
C5 C8 1.524(4) yes
C6 C7 1.381(4) yes
C6 H6 .930 no
C7 H7 .930 no
C8 C9 1.536(3) yes
C8 C13 1.535(3) yes
C8 O14 1.424(3) yes
C9 C10 1.503(4) yes
C9 H9A .970 no
C9 H9B .970 no
C10 N11 1.506(3) yes
C10 H10A .970 no
C10 H10B .970 no
N11 C12 1.507(3) yes
N11 O15 1.395(3) yes
N11 C16 1.502(4) yes
C12 C13 1.498(4) yes
C12 H12A .970 no
C12 H12B .970 no
C13 H13A .970 no
C13 H13B .970 no
O14 H14 .820 no
C16 C17 1.529(4) yes
C16 H16A .970 no
C16 H16B .970 no
C17 C18 1.562(4) yes
C17 H17A .970 no
C17 H17B .970 no
C18 C19 1.552(4) yes
C18 C24 1.551(4) yes
C18 C30 1.528(4) yes
C19 O20 1.229(4) yes
C19 N21 1.343(4) yes
N21 C22 1.462(5) yes
N21 C23 1.451(4) yes
C22 H22A .960 no
C22 H22B .960 no
C22 H22C .960 no
C23 H23A .960 no
C23 H23B .960 no
C23 H23C .960 no
C24 C25 1.381(5) yes
C24 C29 1.378(4) yes
C25 C26 1.373(6) yes
C25 H25 .930 no
C26 C27 1.377(7) yes
C26 H26 .930 no
C27 C28 1.363(9) yes
C27 H27 .930 no
C28 C29 1.399(6) yes
C28 H28 .930 no
C29 H29 .930 no
C30 C31 1.383(4) yes
C30 C35 1.394(4) yes
C31 C32 1.382(5) yes
C31 H31 .930 no
C32 C33 1.355(6) yes
C32 H32 .930 no
C33 C34 1.379(6) yes
C33 H33 .930 no
C34 C35 1.367(5) yes
C34 H34 .930 no
C35 H35 .930 no
O36 H36 1.138 no
O37 H37 1.156 no
O38 H38A .903 no
O38 H38B .910 no
O39 H39A 1.177 no
O39 H39B 1.196 no

loop_
_geom_torsion_atom_site_label_1
_geom_torsion_atom_site_label_2
_geom_torsion_atom_site_label_3
_geom_torsion_atom_site_label_4
_geom_torsion
_geom_torsion_publ_flag
Cl1 C2 C7 H7 .7 no
Cl1 C2 C7 C6 -179.3(2) no
Cl1 C2 C3 C4 178.9(2) no
Cl1 C2 C3 H3 -1.0 no
C3 C2 C7 H7 179.8 no
C3 C2 C7 C6 -.2(5) no
C7 C2 C3 H3 179.8 no
C7 C2 C3 C4 -.2(5) no
C2 C3 C4 C5 .4(4) no
C2 C3 C4 H4 -179.6 no
H3 C3 C4 H4 .4 no
H3 C3 C4 C5 -179.6 no
C3 C4 C5 C6 -.3(4) no
C3 C4 C5 C8 -179.4(3) no
H4 C4 C5 C8 .6 no
H4 C4 C5 C6 179.7 no
C4 C5 C8 C9 71.3(3) no
C4 C5 C8 C13 -48.9(3) no
C4 C5 C8 O14 -166.2(2) no
C4 C5 C6 C7 -.1(4) no
C4 C5 C6 H6 179.9 no
C6 C5 C8 C9 -107.8(3) no
C6 C5 C8 C13 132.1(3) no
C6 C5 C8 O14 14.8(3) yes
C8 C5 C6 H6 -1.0 no
C8 C5 C6 C7 179.0(3) no
C5 C6 C7 C2 .3(5) no
C5 C6 C7 H7 -179.7 no
H6 C6 C7 C2 -179.6 no
H6 C6 C7 H7 .3 no
C5 C8 O14 H14 -88.4 no
C5 C8 C13 H13A -64.3 no
C5 C8 C13 H13B 53.3 no
C5 C8 C13 C12 174.6(2) no
C5 C8 C9 C10 -175.4(2) yes
C5 C8 C9 H9A -54.2 no
C5 C8 C9 H9B 63.4 no
C13 C8 O14 H14 150.3 no
C9 C8 O14 H14 33.4 no
C9 C8 C13 H13A 174.9 no
C9 C8 C13 H13B -67.5 no
O14 C8 C13 C12 -64.8(3) no
C9 C8 C13 C12 53.7(3) no
C13 C8 C9 H9B -174.3 no
C13 C8 C9 H9A 68.1 no
C13 C8 C9 C10 -53.1(3) no
O14 C8 C9 H9B -59.3 no
O14 C8 C9 H9A -176.9 no
O14 C8 C9 C10 61.9(3) yes
O14 C8 C13 H13B 174.0 no
O14 C8 C13 H13A 56.3 no
C8 C9 C10 N11 57.2(3) no
C8 C9 C10 H10A -63.9 no
C8 C9 C10 H10B 178.3 no
H9A C9 C10 H10B 57.1 no
H9A C9 C10 H10A 174.9 no
H9A C9 C10 N11 -64.0 no
H9B C9 C10 H10B -60.5 no
H9B C9 C10 H10A 57.3 no
H9B C9 C10 N11 178.4 no
C9 C10 N11 C12 -57.8(3) no
C9 C10 N11 O15 61.5(2) yes
C9 C10 N11 C16 -178.7(2) yes
H10A C10 N11 C16 -57.7 no
H10A C10 N11 O15 -177.4 no
H10A C10 N11 C12 63.3 no
H10B C10 N11 C16 60.2 no
H10B C10 N11 O15 -59.6 no
H10B C10 N11 C12 -178.9 no
C10 N11 C16 C17 -170.8(2) yes
C10 N11 C16 H16A 67.9 no
C10 N11 C16 H16B -49.6 no
C10 N11 C12 C13 58.3(3) no
C10 N11 C12 H12A 179.3 no
C10 N11 C12 H12B -62.7 no
O15 N11 C16 C17 -51.1(3) no
C12 N11 C16 C17 69.9(3) no
O15 N11 C16 H16A -172.3 no
C12 N11 C16 H16A -51.3 no
O15 N11 C16 H16B 70.2 no
C12 N11 C16 H16B -168.9 no
O15 N11 C12 H12B 177.5 no
O15 N11 C12 H12A 59.6 no
O15 N11 C12 C13 -61.4(2) no
C16 N11 C12 H12B 56.3 no
C16 N11 C12 H12A -61.7 no
C16 N11 C12 C13 177.3(2) no
N11 C12 C13 C8 -58.3(3) no
N11 C12 C13 H13A -179.4 no
N11 C12 C13 H13B 62.9 no
H12A C12 C13 C8 -179.3 no
H12B C12 C13 C8 62.8 no
H12A C12 C13 H13B -58.1 no
H12A C12 C13 H13A 59.6 no
H12B C12 C13 H13B -176.0 no
H12B C12 C13 H13A -58.4 no
N11 C16 C17 C18 -156.1(2) yes
N11 C16 C17 H17A 82.1 no
N11 C16 C17 H17B -34.4 no
H16A C16 C17 H17B 86.8 no
H16A C16 C17 H17A -156.7 no
H16A C16 C17 C18 -34.9 no
H16B C16 C17 H17B -155.6 no
H16B C16 C17 H17A -39.1 no
H16B C16 C17 C18 82.6 no
C16 C17 C18 C19 -70.8(3) yes
C16 C17 C18 C24 173.8(2) yes
C16 C17 C18 C30 51.4(3) yes
H17A C17 C18 C30 173.2 no
H17A C17 C18 C24 -64.4 no
H17A C17 C18 C19 50.9 no
H17B C17 C18 C30 -70.3 no
H17B C17 C18 C24 52.1 no
H17B C17 C18 C19 167.5 no
C17 C18 C30 C31 -113.1(3) yes
C17 C18 C30 C35 57.8(3) no
C17 C18 C24 C25 56.2(3) no
C17 C18 C24 C29 -122.5(3) yes
C17 C18 C19 O20 1.5(4) no
C17 C18 C19 N21 -176.9(3) yes
C24 C18 C30 C31 130.1(3) no
C19 C18 C30 C31 5.4(4) no
C24 C18 C30 C35 -58.9(3) no
C19 C18 C30 C35 176.4(3) no
C19 C18 C24 C25 -58.8(4) no
C19 C18 C24 C29 122.4(3) no
C24 C18 C19 N21 -63.2(3) no
C24 C18 C19 O20 115.2(3) no
C30 C18 C19 N21 64.8(4) no
C30 C18 C19 O20 -116.7(3) no
C30 C18 C24 C29 -5.0(4) no
C30 C18 C24 C25 173.7(3) no
C18 C19 N21 C22 -178.5(3) no
C18 C19 N21 C23 -1.0(5) no
O20 C19 N21 C22 3.1(4) no
O20 C19 N21 C23 -179.4(3) no
C19 N21 C23 H23A -121.0 no
C19 N21 C23 H23B 119.0 no
C19 N21 C23 H23C -1.0 no
C19 N21 C22 H22A 173.7 no
C19 N21 C22 H22B 53.7 no
C19 N21 C22 H22C -66.3 no
C22 N21 C23 H23A 56.6 no
C22 N21 C23 H23B -63.4 no
C22 N21 C23 H23C 176.6 no
C23 N21 C22 H22C 115.9 no
C23 N21 C22 H22B -124.1 no
C23 N21 C22 H22A -4.1 no
C18 C24 C29 H29 -1.2 no
C18 C24 C29 C28 178.8(3) no
C18 C24 C25 C26 -178.3(4) no
C18 C24 C25 H25 1.7 no
C25 C24 C29 H29 -180.0 no
C25 C24 C29 C28 .0(5) no
C29 C24 C25 H25 -179.4 no
C29 C24 C25 C26 .6(6) no
C24 C25 C26 C27 -.5(7) no
C24 C25 C26 H26 179.5 no
H25 C25 C26 H26 -.5 no
H25 C25 C26 C27 179.5 no
C25 C26 C27 C28 -.1(8) no
C25 C26 C27 H27 179.9 no
H26 C26 C27 H27 -.1 no
H26 C26 C27 C28 179.9 no
C26 C27 C28 C29 .6(8) no
C26 C27 C28 H28 -179.4 no
H27 C27 C28 H28 .6 no
H27 C27 C28 C29 -179.4 no
C27 C28 C29 C24 -.6(7) no
C27 C28 C29 H29 179.4 no
H28 C28 C29 C24 179.4 no
H28 C28 C29 H29 -.6 no
C18 C30 C35 H35 8.1 no
C18 C30 C35 C34 -171.9(3) no
C18 C30 C31 C32 172.0(3) no
C18 C30 C31 H31 -8.0 no
C31 C30 C35 H35 179.7 no
C31 C30 C35 C34 -.4(5) no
C35 C30 C31 H31 -179.2 no
C35 C30 C31 C32 .8(5) no
C30 C31 C32 C33 -.7(6) no
C30 C31 C32 H32 179.4 no
H31 C31 C32 H32 -.6 no
H31 C31 C32 C33 179.3 no
C31 C32 C33 C34 .1(6) no
C31 C32 C33 H33 -179.9 no
H32 C32 C33 H33 .1 no
H32 C32 C33 C34 -179.9 no
C32 C33 C34 C35 .3(6) no
C32 C33 C34 H34 -179.7 no
H33 C33 C34 H34 .3 no
H33 C33 C34 C35 -179.7 no
C33 C34 C35 C30 -.2(6) no
C33 C34 C35 H35 179.8 no
H34 C34 C35 C30 179.8 no
H34 C34 C35 H35 -.2 no
